data_4302261
loop_
_publ_author_name
'Boro, Brian J.'
'Duesler, Eileen N.'
'Goldberg, Karen I.'
'Kemp, Richard A.'

_publ_section_title
;
 Synthesis, Characterization, and Reactivity of Nickel Hydride Complexes
 Containing 2,6-C6H3(CH2PR2)2(R = tBu,cHex, and iPr) Pincer Ligands
;
_journal_coden_ASTM INOCAJ
_journal_issue 12
_journal_name_full 'Inorganic Chemistry'
_journal_page_first 5081
_journal_page_last 5087
_journal_paper_doi 10.1021/ic8020194
_journal_volume 48
_journal_year 2009
_chemical_formula_moiety 'C32 H52 Ni P2'
_chemical_formula_sum 'C32 H52 Ni P2'
_chemical_formula_weight 557.39
_space_group_IT_number 68
_symmetry_cell_setting orthorhombic
_symmetry_space_group_name_Hall '-C 2a 2ac'
_symmetry_space_group_name_H-M 'C c c a :2'
_atom_sites_solution_hydrogens geom
_atom_sites_solution_primary direct
_atom_sites_solution_secondary difmap
_audit_creation_method SHELXL-97
_cell_angle_alpha 90.00
_cell_angle_beta 90.00
_cell_angle_gamma 90.00
_cell_formula_units_Z 16
_cell_length_a 19.960(2)
_cell_length_b 26.455(3)
_cell_length_c 27.789(3)
_cell_measurement_reflns_used 9599
_cell_measurement_temperature 228(2)
_cell_measurement_theta_max 29.43
_cell_measurement_theta_min 2.51
_cell_volume 14674(3)
_computing_cell_refinement 'APEX2, Bruker AXS Inc.'
_computing_data_collection 'APEX2, Bruker AXS Inc.'
_computing_data_reduction 'APEX2, Bruker AXS Inc.'
_computing_molecular_graphics 'Diamond 3.1 (Brandenburg, 1999)'
_computing_structure_refinement 'Bruker SHELXTL XS (Sheldrick, 2008)'
_computing_structure_solution 'Bruker SHELXTL XS (Sheldrick, 2008)'
_diffrn_ambient_temperature 228(2)
_diffrn_measured_fraction_theta_full 0.998
_diffrn_measured_fraction_theta_max 0.998
_diffrn_measurement_device_type 'CCD area detector'
_diffrn_measurement_method 'phi and omega scans'
_diffrn_radiation_monochromator graphite
_diffrn_radiation_source 'fine-focus sealed tube'
_diffrn_radiation_type MoK\a
_diffrn_radiation_wavelength 0.71073
_diffrn_reflns_av_R_equivalents 0.0000
_diffrn_reflns_av_sigmaI/netI 0.0197
_diffrn_reflns_limit_h_max 29
_diffrn_reflns_limit_h_min 0
_diffrn_reflns_limit_k_max 38
_diffrn_reflns_limit_k_min 0
_diffrn_reflns_limit_l_max 40
_diffrn_reflns_limit_l_min 0
_diffrn_reflns_number 12268
_diffrn_reflns_theta_full 31.55
_diffrn_reflns_theta_max 31.55
_diffrn_reflns_theta_min 2.51
_exptl_absorpt_coefficient_mu 0.631
_exptl_absorpt_correction_T_max 0.8116
_exptl_absorpt_correction_T_min 0.7406
_exptl_absorpt_correction_type multi-scan
_exptl_absorpt_process_details Bruker,SADABS
_exptl_crystal_colour orange
_exptl_crystal_density_diffrn 1.009
_exptl_crystal_density_method 'not measured'
_exptl_crystal_description cut
_exptl_crystal_F_000 4832
_exptl_crystal_size_max 0.51
_exptl_crystal_size_mid 0.46
_exptl_crystal_size_min 0.34
_platon_squeeze_details
;
;
_refine_diff_density_max 0.446
_refine_diff_density_min -0.280
_refine_diff_density_rms 0.055
_refine_ls_extinction_method none
_refine_ls_goodness_of_fit_ref 1.058
_refine_ls_hydrogen_treatment mixed
_refine_ls_matrix_type full
_refine_ls_number_parameters 320
_refine_ls_number_reflns 12268
_refine_ls_number_restraints 0
_refine_ls_restrained_S_all 1.058
_refine_ls_R_factor_all 0.0678
_refine_ls_R_factor_gt 0.0408
_refine_ls_shift/su_max 0.003
_refine_ls_shift/su_mean 0.000
_refine_ls_structure_factor_coef Fsqd
_refine_ls_weighting_details 'calc w=1/[\s^2^(Fo^2^)+(0.0690P)^2^+5.9735P] where P=(Fo^2^+2Fc^2^)/3'
_refine_ls_weighting_scheme calc
_refine_ls_wR_factor_gt 0.1153
_refine_ls_wR_factor_ref 0.1308
_reflns_number_gt 8533
_reflns_number_total 12268
_reflns_threshold_expression >2sigma(I)
_cod_duplicate_entry 4338609
_cod_data_source_file ic8020194_si_001_1.cif
_cod_data_source_block rkbb7bs_Fig_2b
_cod_depositor_comments
;
The following automatic conversions were performed:
'_symmetry_cell_setting' value 'Orthorhombic' changed to 'orthorhombic'
according to '/home/saulius/struct/CIF-dictionaries/cif_core.dic'
dictionary named 'cif_core.dic' version 2.4.1 from 2010-06-29.

Automatic conversion script
Id: cif_fix_enum 1527 2010-12-29 10:47:43Z saulius 
;
_cod_original_sg_symbol_H-M 'C c c a'
_cod_database_code 4302261

loop_
_symmetry_equiv_pos_as_xyz
'x, y, z'
'-x+1/2, -y, z'
'-x, y, -z+1/2'
'x+1/2, -y, -z+1/2'
'x+1/2, y+1/2, z'
'-x+1, -y+1/2, z'
'-x+1/2, y+1/2, -z+1/2'
'x+1, -y+1/2, -z+1/2'
'-x, -y, -z'
'x-1/2, y, -z'
'x, -y, z-1/2'
'-x-1/2, y, z-1/2'
'-x+1/2, -y+1/2, -z'
'x, y+1/2, -z'
'x+1/2, -y+1/2, z-1/2'
'-x, y+1/2, z-1/2'

loop_
_atom_site_label
_atom_site_type_symbol
_atom_site_fract_x
_atom_site_fract_y
_atom_site_fract_z
_atom_site_U_iso_or_equiv
_atom_site_adp_type
_atom_site_occupancy
_atom_site_symmetry_multiplicity
_atom_site_calc_flag
_atom_site_refinement_flags
_atom_site_disorder_assembly
_atom_site_disorder_group
Ni1 Ni 0.982878(9) 0.408540(8) 0.089695(7) 0.03578(7) Uani 1 1 d . . .
P1 P 1.060720(19) 0.373393(15) 0.129705(13) 0.03632(9) Uani 1 1 d . . .
P2 P 0.897219(18) 0.436990(15) 0.052870(14) 0.03718(9) Uani 1 1 d . . .
C1 C 0.92231(8) 0.36462(6) 0.12382(5) 0.0366(3) Uani 1 1 d . . .
C2 C 0.94419(8) 0.33324(6) 0.16186(5) 0.0403(3) Uani 1 1 d . . .
C3 C 0.89959(9) 0.30409(7) 0.18832(6) 0.0516(4) Uani 1 1 d . . .
H3 H 0.9154 0.2840 0.2138 0.062 Uiso 1 1 calc R . .
C4 C 0.83194(10) 0.30460(8) 0.17729(8) 0.0625(5) Uani 1 1 d . . .
H4 H 0.8018 0.2850 0.1954 0.075 Uiso 1 1 calc R . .
C5 C 0.80888(9) 0.33399(7) 0.13964(7) 0.0555(5) Uani 1 1 d . . .
H5 H 0.7630 0.3341 0.1321 0.067 Uiso 1 1 calc R . .
C6 C 0.85317(8) 0.36342(6) 0.11285(6) 0.0413(3) Uani 1 1 d . . .
C7 C 1.01762(9) 0.33262(7) 0.17389(6) 0.0503(4) Uani 1 1 d . . .
H7A H 1.0351 0.2980 0.1721 0.060 Uiso 1 1 calc R . .
H7B H 1.0248 0.3454 0.2066 0.060 Uiso 1 1 calc R . .
C8 C 0.82914(8) 0.39329(7) 0.07003(7) 0.0461(4) Uani 1 1 d . . .
H8A H 0.7886 0.4123 0.0783 0.055 Uiso 1 1 calc R . .
H8B H 0.8186 0.3705 0.0432 0.055 Uiso 1 1 calc R . .
C9 C 1.11413(8) 0.32974(6) 0.09538(5) 0.0397(3) Uani 1 1 d . . .
H9 H 1.1401 0.3092 0.1186 0.048 Uiso 1 1 calc R . .
C10 C 1.16340(9) 0.35722(7) 0.06295(7) 0.0517(4) Uani 1 1 d . . .
H10A H 1.1929 0.3785 0.0825 0.062 Uiso 1 1 calc R . .
H10B H 1.1388 0.3792 0.0407 0.062 Uiso 1 1 calc R . .
C11 C 1.20544(11) 0.31942(9) 0.03433(9) 0.0735(6) Uani 1 1 d . . .
H11A H 1.2350 0.3378 0.0123 0.088 Uiso 1 1 calc R . .
H11B H 1.2336 0.3000 0.0565 0.088 Uiso 1 1 calc R . .
C12 C 1.16152(12) 0.28339(9) 0.00567(8) 0.0689(6) Uani 1 1 d . . .
H12A H 1.1371 0.3024 -0.0190 0.083 Uiso 1 1 calc R . .
H12B H 1.1898 0.2584 -0.0106 0.083 Uiso 1 1 calc R . .
C13 C 1.11229(13) 0.25661(8) 0.03775(9) 0.0731(6) Uani 1 1 d . . .
H13A H 1.1366 0.2346 0.0601 0.088 Uiso 1 1 calc R . .
H13B H 1.0829 0.2353 0.0181 0.088 Uiso 1 1 calc R . .
C14 C 1.07018(11) 0.29404(8) 0.06609(8) 0.0617(5) Uani 1 1 d . . .
H14A H 1.0402 0.2756 0.0878 0.074 Uiso 1 1 calc R . .
H14B H 1.0425 0.3138 0.0438 0.074 Uiso 1 1 calc R . .
C15 C 1.11914(9) 0.41160(6) 0.16560(6) 0.0442(3) Uani 1 1 d . . .
H15 H 1.1458 0.4320 0.1427 0.053 Uiso 1 1 calc R . .
C16 C 1.16892(10) 0.38055(9) 0.19537(7) 0.0596(5) Uani 1 1 d . . .
H16A H 1.1442 0.3580 0.2170 0.072 Uiso 1 1 calc R . .
H16B H 1.1960 0.3596 0.1738 0.072 Uiso 1 1 calc R . .
C17 C 1.21500(13) 0.41448(11) 0.22497(8) 0.0809(7) Uani 1 1 d . . .
H17A H 1.2447 0.3935 0.2448 0.097 Uiso 1 1 calc R . .
H17B H 1.2429 0.4347 0.2033 0.097 Uiso 1 1 calc R . .
C18 C 1.17500(15) 0.44885(13) 0.25681(9) 0.0933(9) Uani 1 1 d . . .
H18A H 1.2054 0.4706 0.2752 0.112 Uiso 1 1 calc R . .
H18B H 1.1491 0.4286 0.2797 0.112 Uiso 1 1 calc R . .
C19 C 1.12779(17) 0.48135(11) 0.22746(10) 0.0971(9) Uani 1 1 d . . .
H19A H 1.1539 0.5034 0.2062 0.117 Uiso 1 1 calc R . .
H19B H 1.1015 0.5028 0.2491 0.117 Uiso 1 1 calc R . .
C20 C 1.08027(13) 0.44872(9) 0.19713(8) 0.0708(6) Uani 1 1 d . . .
H20A H 1.0502 0.4299 0.2185 0.085 Uiso 1 1 calc R . .
H20B H 1.0528 0.4706 0.1767 0.085 Uiso 1 1 calc R . .
C21 C 0.89526(8) 0.44000(6) -0.01316(5) 0.0420(3) Uani 1 1 d . . .
H21 H 0.9270 0.4669 -0.0228 0.050 Uiso 1 1 calc R . .
C22 C 0.82697(9) 0.45435(8) -0.03444(6) 0.0527(4) Uani 1 1 d . . .
H22A H 0.7933 0.4298 -0.0239 0.063 Uiso 1 1 calc R . .
H22B H 0.8137 0.4876 -0.0223 0.063 Uiso 1 1 calc R . .
C23 C 0.82873(12) 0.45568(9) -0.08912(7) 0.0655(6) Uani 1 1 d . . .
H23A H 0.7836 0.4625 -0.1013 0.079 Uiso 1 1 calc R . .
H23B H 0.8580 0.4833 -0.0996 0.079 Uiso 1 1 calc R . .
C24 C 0.85384(12) 0.40642(9) -0.11015(8) 0.0679(6) Uani 1 1 d . . .
H24A H 0.8566 0.4094 -0.1452 0.081 Uiso 1 1 calc R . .
H24B H 0.8222 0.3792 -0.1025 0.081 Uiso 1 1 calc R . .
C25 C 0.92265(12) 0.39351(10) -0.08986(7) 0.0645(5) Uani 1 1 d . . .
H25A H 0.9550 0.4193 -0.1000 0.077 Uiso 1 1 calc R . .
H25B H 0.9373 0.3609 -0.1028 0.077 Uiso 1 1 calc R . .
C26 C 0.92137(10) 0.39082(8) -0.03495(7) 0.0539(4) Uani 1 1 d . . .
H26A H 0.8926 0.3627 -0.0248 0.065 Uiso 1 1 calc R . .
H26B H 0.9667 0.3842 -0.0230 0.065 Uiso 1 1 calc R . .
C27 C 0.86667(7) 0.49927(6) 0.07281(5) 0.0393(3) Uani 1 1 d . . .
H27 H 0.8206 0.5038 0.0604 0.047 Uiso 1 1 calc R . .
C28 C 0.90979(9) 0.54224(7) 0.05328(6) 0.0484(4) Uani 1 1 d . . .
H28A H 0.9564 0.5371 0.0632 0.058 Uiso 1 1 calc R . .
H28B H 0.9083 0.5419 0.0180 0.058 Uiso 1 1 calc R . .
C29 C 0.88553(11) 0.59339(7) 0.07162(8) 0.0574(5) Uani 1 1 d . . .
H29A H 0.9160 0.6199 0.0603 0.069 Uiso 1 1 calc R . .
H29B H 0.8410 0.6004 0.0584 0.069 Uiso 1 1 calc R . .
C30 C 0.88211(12) 0.59487(8) 0.12601(8) 0.0608(5) Uani 1 1 d . . .
H30A H 0.8632 0.6273 0.1363 0.073 Uiso 1 1 calc R . .
H30B H 0.9275 0.5923 0.1392 0.073 Uiso 1 1 calc R . .
C31 C 0.83951(10) 0.55228(7) 0.14579(7) 0.0541(4) Uani 1 1 d . . .
H31A H 0.7928 0.5573 0.1360 0.065 Uiso 1 1 calc R . .
H31B H 0.8412 0.5529 0.1810 0.065 Uiso 1 1 calc R . .
C32 C 0.86387(9) 0.50090(7) 0.12773(6) 0.0473(4) Uani 1 1 d . . .
H32A H 0.9086 0.4941 0.1408 0.057 Uiso 1 1 calc R . .
H32B H 0.8336 0.4744 0.1393 0.057 Uiso 1 1 calc R . .
H1 H 1.0326(10) 0.4454(8) 0.0650(7) 0.060(6) Uiso 1 1 d . . .

loop_
_atom_site_aniso_label
_atom_site_aniso_U_11
_atom_site_aniso_U_22
_atom_site_aniso_U_33
_atom_site_aniso_U_23
_atom_site_aniso_U_13
_atom_site_aniso_U_12
Ni1 0.02816(10) 0.03906(12) 0.04012(11) 0.00848(7) 0.00271(7) -0.00045(7)
P1 0.03331(18) 0.0391(2) 0.03656(18) 0.00661(15) 0.00170(13) 0.00115(15)
P2 0.02772(17) 0.0413(2) 0.04252(19) 0.00455(15) 0.00106(13) 0.00055(15)
C1 0.0358(7) 0.0336(7) 0.0403(7) 0.0010(6) 0.0091(5) -0.0029(6)
C2 0.0428(8) 0.0361(7) 0.0418(7) 0.0017(6) 0.0113(6) 0.0006(6)
C3 0.0601(11) 0.0430(9) 0.0517(9) 0.0105(7) 0.0163(8) -0.0018(8)
C4 0.0564(11) 0.0562(11) 0.0748(12) 0.0130(10) 0.0240(9) -0.0144(9)
C5 0.0382(8) 0.0558(11) 0.0725(12) 0.0050(9) 0.0150(8) -0.0102(8)
C6 0.0359(7) 0.0369(8) 0.0509(8) -0.0026(6) 0.0097(6) -0.0047(6)
C7 0.0514(10) 0.0546(10) 0.0449(8) 0.0179(7) 0.0071(7) 0.0018(8)
C8 0.0296(7) 0.0512(9) 0.0575(9) 0.0030(8) 0.0020(6) -0.0034(7)
C9 0.0407(8) 0.0354(7) 0.0430(7) 0.0040(6) -0.0013(6) 0.0042(6)
C10 0.0463(9) 0.0478(10) 0.0611(10) -0.0074(8) 0.0152(8) -0.0031(8)
C11 0.0587(12) 0.0773(15) 0.0847(15) -0.0206(12) 0.0236(11) 0.0091(11)
C12 0.0799(15) 0.0646(13) 0.0622(11) -0.0139(10) 0.0057(10) 0.0227(11)
C13 0.1012(17) 0.0410(10) 0.0771(14) -0.0144(10) -0.0035(13) -0.0016(11)
C14 0.0612(12) 0.0519(11) 0.0721(12) -0.0135(9) 0.0066(10) -0.0173(9)
C15 0.0473(9) 0.0471(9) 0.0383(7) -0.0016(6) 0.0007(6) -0.0027(7)
C16 0.0531(10) 0.0754(14) 0.0504(9) 0.0003(9) -0.0129(8) 0.0020(9)
C17 0.0670(14) 0.118(2) 0.0577(12) -0.0095(12) -0.0167(11) -0.0145(14)
C18 0.1009(19) 0.124(2) 0.0555(12) -0.0234(14) -0.0085(13) -0.0291(18)
C19 0.123(2) 0.0872(19) 0.0816(17) -0.0420(15) 0.0011(17) -0.0058(18)
C20 0.0785(15) 0.0701(14) 0.0639(12) -0.0210(11) 0.0028(11) 0.0099(12)
C21 0.0353(7) 0.0482(9) 0.0426(7) 0.0012(6) -0.0009(6) 0.0035(6)
C22 0.0423(9) 0.0629(11) 0.0528(9) 0.0000(8) -0.0074(7) 0.0146(8)
C23 0.0666(13) 0.0775(15) 0.0524(10) 0.0039(9) -0.0137(9) 0.0157(11)
C24 0.0654(13) 0.0859(16) 0.0523(11) -0.0101(10) -0.0096(10) 0.0034(11)
C25 0.0579(12) 0.0804(14) 0.0551(11) -0.0176(10) 0.0007(8) 0.0122(11)
C26 0.0474(9) 0.0588(11) 0.0556(10) -0.0054(8) -0.0028(8) 0.0134(8)
C27 0.0314(7) 0.0447(8) 0.0417(7) 0.0036(6) 0.0008(5) 0.0032(6)
C28 0.0483(9) 0.0457(9) 0.0512(9) 0.0068(7) 0.0081(7) 0.0021(7)
C29 0.0596(12) 0.0427(10) 0.0699(12) 0.0079(8) 0.0120(10) 0.0051(8)
C30 0.0602(12) 0.0498(11) 0.0725(13) -0.0100(9) 0.0036(10) 0.0071(9)
C31 0.0544(10) 0.0592(11) 0.0488(9) -0.0025(8) 0.0061(7) 0.0108(8)
C32 0.0506(9) 0.0508(9) 0.0406(7) 0.0047(7) 0.0029(7) 0.0044(8)

loop_
_atom_type_symbol
_atom_type_description
_atom_type_scat_dispersion_real
_atom_type_scat_dispersion_imag
_atom_type_scat_source
C C 0.0033 0.0016 'International Tables Vol C Tables 4.2.6.8 and 6.1.1.4'
H H 0.0000 0.0000 'International Tables Vol C Tables 4.2.6.8 and 6.1.1.4'
P P 0.1023 0.0942 'International Tables Vol C Tables 4.2.6.8 and 6.1.1.4'
Ni Ni 0.3393 1.1124 'International Tables Vol C Tables 4.2.6.8 and 6.1.1.4'

loop_
_geom_angle_atom_site_label_1
_geom_angle_atom_site_label_2
_geom_angle_atom_site_label_3
_geom_angle
_geom_angle_site_symmetry_1
_geom_angle_site_symmetry_3
_geom_angle_publ_flag
C1 Ni1 P1 86.41(5) . . ?
C1 Ni1 P2 86.90(5) . . ?
P1 Ni1 P2 173.207(17) . . ?
C1 Ni1 H1 176.7(8) . . ?
P1 Ni1 H1 92.2(8) . . ?
P2 Ni1 H1 94.5(8) . . ?
C15 P1 C9 105.03(8) . . ?
C15 P1 C7 104.83(8) . . ?
C9 P1 C7 104.36(8) . . ?
C15 P1 Ni1 120.49(6) . . ?
C9 P1 Ni1 115.31(5) . . ?
C7 P1 Ni1 105.24(6) . . ?
C21 P2 C27 104.75(7) . . ?
C21 P2 C8 105.62(8) . . ?
C27 P2 C8 103.81(8) . . ?
C21 P2 Ni1 120.82(5) . . ?
C27 P2 Ni1 115.93(5) . . ?
C8 P2 Ni1 104.20(6) . . ?
C2 C1 C6 116.72(13) . . ?
C2 C1 Ni1 121.92(11) . . ?
C6 C1 Ni1 121.34(12) . . ?
C3 C2 C1 121.62(15) . . ?
C3 C2 C7 120.08(15) . . ?
C1 C2 C7 118.29(13) . . ?
C4 C3 C2 120.18(17) . . ?
C4 C3 H3 119.9 . . ?
C2 C3 H3 119.9 . . ?
C5 C4 C3 119.84(16) . . ?
C5 C4 H4 120.1 . . ?
C3 C4 H4 120.1 . . ?
C4 C5 C6 120.50(17) . . ?
C4 C5 H5 119.7 . . ?
C6 C5 H5 119.7 . . ?
C5 C6 C1 121.10(16) . . ?
C5 C6 C8 120.87(15) . . ?
C1 C6 C8 117.99(13) . . ?
C2 C7 P1 107.45(11) . . ?
C2 C7 H7A 110.2 . . ?
P1 C7 H7A 110.2 . . ?
C2 C7 H7B 110.2 . . ?
P1 C7 H7B 110.2 . . ?
H7A C7 H7B 108.5 . . ?
C6 C8 P2 107.33(11) . . ?
C6 C8 H8A 110.2 . . ?
P2 C8 H8A 110.2 . . ?
C6 C8 H8B 110.2 . . ?
P2 C8 H8B 110.2 . . ?
H8A C8 H8B 108.5 . . ?
C10 C9 C14 110.61(14) . . ?
C10 C9 P1 112.49(11) . . ?
C14 C9 P1 109.43(12) . . ?
C10 C9 H9 108.1 . . ?
C14 C9 H9 108.1 . . ?
P1 C9 H9 108.1 . . ?
C9 C10 C11 110.54(16) . . ?
C9 C10 H10A 109.5 . . ?
C11 C10 H10A 109.5 . . ?
C9 C10 H10B 109.5 . . ?
C11 C10 H10B 109.5 . . ?
H10A C10 H10B 108.1 . . ?
C12 C11 C10 111.48(18) . . ?
C12 C11 H11A 109.3 . . ?
C10 C11 H11A 109.3 . . ?
C12 C11 H11B 109.3 . . ?
C10 C11 H11B 109.3 . . ?
H11A C11 H11B 108.0 . . ?
C13 C12 C11 111.19(18) . . ?
C13 C12 H12A 109.4 . . ?
C11 C12 H12A 109.4 . . ?
C13 C12 H12B 109.4 . . ?
C11 C12 H12B 109.4 . . ?
H12A C12 H12B 108.0 . . ?
C12 C13 C14 111.21(17) . . ?
C12 C13 H13A 109.4 . . ?
C14 C13 H13A 109.4 . . ?
C12 C13 H13B 109.4 . . ?
C14 C13 H13B 109.4 . . ?
H13A C13 H13B 108.0 . . ?
C13 C14 C9 111.24(17) . . ?
C13 C14 H14A 109.4 . . ?
C9 C14 H14A 109.4 . . ?
C13 C14 H14B 109.4 . . ?
C9 C14 H14B 109.4 . . ?
H14A C14 H14B 108.0 . . ?
C20 C15 C16 111.37(15) . . ?
C20 C15 P1 110.04(14) . . ?
C16 C15 P1 114.19(13) . . ?
C20 C15 H15 106.9 . . ?
C16 C15 H15 106.9 . . ?
P1 C15 H15 106.9 . . ?
C17 C16 C15 111.51(18) . . ?
C17 C16 H16A 109.3 . . ?
C15 C16 H16A 109.3 . . ?
C17 C16 H16B 109.3 . . ?
C15 C16 H16B 109.3 . . ?
H16A C16 H16B 108.0 . . ?
C18 C17 C16 110.7(2) . . ?
C18 C17 H17A 109.5 . . ?
C16 C17 H17A 109.5 . . ?
C18 C17 H17B 109.5 . . ?
C16 C17 H17B 109.5 . . ?
H17A C17 H17B 108.1 . . ?
C17 C18 C19 111.0(2) . . ?
C17 C18 H18A 109.4 . . ?
C19 C18 H18A 109.4 . . ?
C17 C18 H18B 109.4 . . ?
C19 C18 H18B 109.4 . . ?
H18A C18 H18B 108.0 . . ?
C18 C19 C20 111.2(2) . . ?
C18 C19 H19A 109.4 . . ?
C20 C19 H19A 109.4 . . ?
C18 C19 H19B 109.4 . . ?
C20 C19 H19B 109.4 . . ?
H19A C19 H19B 108.0 . . ?
C15 C20 C19 111.3(2) . . ?
C15 C20 H20A 109.4 . . ?
C19 C20 H20A 109.4 . . ?
C15 C20 H20B 109.4 . . ?
C19 C20 H20B 109.4 . . ?
H20A C20 H20B 108.0 . . ?
C26 C21 C22 111.20(14) . . ?
C26 C21 P2 110.60(12) . . ?
C22 C21 P2 114.50(11) . . ?
C26 C21 H21 106.7 . . ?
C22 C21 H21 106.7 . . ?
P2 C21 H21 106.7 . . ?
C23 C22 C21 111.75(16) . . ?
C23 C22 H22A 109.3 . . ?
C21 C22 H22A 109.3 . . ?
C23 C22 H22B 109.3 . . ?
C21 C22 H22B 109.3 . . ?
H22A C22 H22B 107.9 . . ?
C24 C23 C22 111.94(18) . . ?
C24 C23 H23A 109.2 . . ?
C22 C23 H23A 109.2 . . ?
C24 C23 H23B 109.2 . . ?
C22 C23 H23B 109.2 . . ?
H23A C23 H23B 107.9 . . ?
C23 C24 C25 110.41(18) . . ?
C23 C24 H24A 109.6 . . ?
C25 C24 H24A 109.6 . . ?
C23 C24 H24B 109.6 . . ?
C25 C24 H24B 109.6 . . ?
H24A C24 H24B 108.1 . . ?
C24 C25 C26 111.41(17) . . ?
C24 C25 H25A 109.3 . . ?
C26 C25 H25A 109.3 . . ?
C24 C25 H25B 109.3 . . ?
C26 C25 H25B 109.3 . . ?
H25A C25 H25B 108.0 . . ?
C21 C26 C25 111.23(17) . . ?
C21 C26 H26A 109.4 . . ?
C25 C26 H26A 109.4 . . ?
C21 C26 H26B 109.4 . . ?
C25 C26 H26B 109.4 . . ?
H26A C26 H26B 108.0 . . ?
C28 C27 C32 110.79(14) . . ?
C28 C27 P2 111.88(11) . . ?
C32 C27 P2 109.75(11) . . ?
C28 C27 H27 108.1 . . ?
C32 C27 H27 108.1 . . ?
P2 C27 H27 108.1 . . ?
C29 C28 C27 111.29(14) . . ?
C29 C28 H28A 109.4 . . ?
C27 C28 H28A 109.4 . . ?
C29 C28 H28B 109.4 . . ?
C27 C28 H28B 109.4 . . ?
H28A C28 H28B 108.0 . . ?
C30 C29 C28 111.79(16) . . ?
C30 C29 H29A 109.3 . . ?
C28 C29 H29A 109.3 . . ?
C30 C29 H29B 109.3 . . ?
C28 C29 H29B 109.3 . . ?
H29A C29 H29B 107.9 . . ?
C29 C30 C31 111.62(17) . . ?
C29 C30 H30A 109.3 . . ?
C31 C30 H30A 109.3 . . ?
C29 C30 H30B 109.3 . . ?
C31 C30 H30B 109.3 . . ?
H30A C30 H30B 108.0 . . ?
C30 C31 C32 111.33(15) . . ?
C30 C31 H31A 109.4 . . ?
C32 C31 H31A 109.4 . . ?
C30 C31 H31B 109.4 . . ?
C32 C31 H31B 109.4 . . ?
H31A C31 H31B 108.0 . . ?
C27 C32 C31 111.40(14) . . ?
C27 C32 H32A 109.3 . . ?
C31 C32 H32A 109.3 . . ?
C27 C32 H32B 109.3 . . ?
C31 C32 H32B 109.3 . . ?
H32A C32 H32B 108.0 . . ?

loop_
_geom_bond_atom_site_label_1
_geom_bond_atom_site_label_2
_geom_bond_distance
_geom_bond_site_symmetry_2
_geom_bond_publ_flag
Ni1 C1 1.9263(14) . ?
Ni1 P1 2.1248(4) . ?
Ni1 P2 2.1300(4) . ?
Ni1 H1 1.55(2) . ?
P1 C15 1.8376(17) . ?
P1 C9 1.8385(16) . ?
P1 C7 1.8471(16) . ?
P2 C21 1.8372(16) . ?
P2 C27 1.8422(17) . ?
P2 C8 1.8468(17) . ?
C1 C2 1.413(2) . ?
C1 C6 1.414(2) . ?
C2 C3 1.388(2) . ?
C2 C7 1.503(2) . ?
C3 C4 1.385(3) . ?
C3 H3 0.9400 . ?
C4 C5 1.382(3) . ?
C4 H4 0.9400 . ?
C5 C6 1.394(2) . ?
C5 H5 0.9400 . ?
C6 C8 1.507(2) . ?
C7 H7A 0.9800 . ?
C7 H7B 0.9800 . ?
C8 H8A 0.9800 . ?
C8 H8B 0.9800 . ?
C9 C10 1.519(2) . ?
C9 C14 1.525(2) . ?
C9 H9 0.9900 . ?
C10 C11 1.529(3) . ?
C10 H10A 0.9800 . ?
C10 H10B 0.9800 . ?
C11 C12 1.520(3) . ?
C11 H11A 0.9800 . ?
C11 H11B 0.9800 . ?
C12 C13 1.504(3) . ?
C12 H12A 0.9800 . ?
C12 H12B 0.9800 . ?
C13 C14 1.519(3) . ?
C13 H13A 0.9800 . ?
C13 H13B 0.9800 . ?
C14 H14A 0.9800 . ?
C14 H14B 0.9800 . ?
C15 C20 1.528(3) . ?
C15 C16 1.532(3) . ?
C15 H15 0.9900 . ?
C16 C17 1.526(3) . ?
C16 H16A 0.9800 . ?
C16 H16B 0.9800 . ?
C17 C18 1.499(4) . ?
C17 H17A 0.9800 . ?
C17 H17B 0.9800 . ?
C18 C19 1.514(4) . ?
C18 H18A 0.9800 . ?
C18 H18B 0.9800 . ?
C19 C20 1.535(3) . ?
C19 H19A 0.9800 . ?
C19 H19B 0.9800 . ?
C20 H20A 0.9800 . ?
C20 H20B 0.9800 . ?
C21 C26 1.527(2) . ?
C21 C22 1.533(2) . ?
C21 H21 0.9900 . ?
C22 C23 1.520(3) . ?
C22 H22A 0.9800 . ?
C22 H22B 0.9800 . ?
C23 C24 1.514(3) . ?
C23 H23A 0.9800 . ?
C23 H23B 0.9800 . ?
C24 C25 1.523(3) . ?
C24 H24A 0.9800 . ?
C24 H24B 0.9800 . ?
C25 C26 1.528(3) . ?
C25 H25A 0.9800 . ?
C25 H25B 0.9800 . ?
C26 H26A 0.9800 . ?
C26 H26B 0.9800 . ?
C27 C28 1.526(2) . ?
C27 C32 1.528(2) . ?
C27 H27 0.9900 . ?
C28 C29 1.525(3) . ?
C28 H28A 0.9800 . ?
C28 H28B 0.9800 . ?
C29 C30 1.513(3) . ?
C29 H29A 0.9800 . ?
C29 H29B 0.9800 . ?
C30 C31 1.515(3) . ?
C30 H30A 0.9800 . ?
C30 H30B 0.9800 . ?
C31 C32 1.528(3) . ?
C31 H31A 0.9800 . ?
C31 H31B 0.9800 . ?
C32 H32A 0.9800 . ?
C32 H32B 0.9800 . ?

loop_
_platon_squeeze_void_nr
_platon_squeeze_void_average_x
_platon_squeeze_void_average_y
_platon_squeeze_void_average_z
_platon_squeeze_void_volume
_platon_squeeze_void_count_electrons
_platon_squeeze_void_content
1 0.500 0.250 0.250 795 34 ' '
2 0.000 0.250 0.750 794 34 ' '
3 1.000 0.750 0.250 795 34 ' '
4 0.500 0.750 0.750 794 34 ' '
